data_7213514
loop_
_publ_author_name
'Lera, Manuel'
'Blake, Alexander J.'
'Wilson, Claire'
'Mascal, Mark'

_publ_section_title
;
 Azatriquinanes. Part 4.1 The chemistry of azatriquinenamine and its
 bromination productsElectronic supplementary information (ESI) available:
 1H-NMR spectra for all new compounds described in this work. See
 http://www.rsc.org/suppdata/p1/b1/b107707d/
;
_journal_issue 23
_journal_name_full 'Journal of the Chemical Society, Perkin Transactions 1'
_journal_page_first 3145
_journal_paper_doi 10.1039/b107707d
_journal_year 2001
_chemical_formula_moiety 'C9 H11 Br2 N O2'
_chemical_formula_sum 'C9 H11 Br2 N O2'
_chemical_formula_weight 325.01
_chemical_name_systematic ?
_space_group_IT_number 2
_symmetry_cell_setting triclinic
_symmetry_space_group_name_Hall '-P 1'
_symmetry_space_group_name_H-M 'P -1'
_atom_sites_solution_hydrogens 'O-H from circular delta-F synthesis, others placed geometrically'
_atom_sites_solution_primary direct
_audit_creation_method SHELXL-97
_cell_angle_alpha 100.683(2)
_cell_angle_beta 97.512(3)
_cell_angle_gamma 112.135(3)
_cell_formula_units_Z 2
_cell_length_a 6.5196(9)
_cell_length_b 8.2050(10)
_cell_length_c 10.465(2)
_cell_measurement_reflns_used 1726
_cell_measurement_temperature 150(2)
_cell_measurement_theta_max 28.1
_cell_measurement_theta_min 2.8
_cell_volume 497.04(13)
_computing_cell_refinement SMART
_computing_data_collection 'SMART version 5.054 (Bruker, 1998)'
_computing_data_reduction 'SAINT version 6.01 (Bruker, 1999)'
_computing_molecular_graphics 'SHELXTL/PC version 5.03 (Sheldrick, 1994)'
_computing_publication_material 'SHELXL-97; PLATON (Spek, 1999)'
_computing_structure_refinement 'SHELXL-97 (Sheldrick, 1997)'
_computing_structure_solution 'SIR92 (Altomare et al., 1993)'
_diffrn_ambient_temperature 150(2)
_diffrn_measured_fraction_theta_full 0.973
_diffrn_measured_fraction_theta_max 0.973
_diffrn_measurement_device_type 'Bruker SMART CCD area detector'
_diffrn_measurement_method omega
_diffrn_radiation_monochromator graphite
_diffrn_radiation_source 'fine-focus sealed tube'
_diffrn_radiation_type MoK\a
_diffrn_radiation_wavelength 0.71073
_diffrn_reflns_av_R_equivalents 0.033
_diffrn_reflns_av_sigmaI/netI 0.034
_diffrn_reflns_limit_h_max 8
_diffrn_reflns_limit_h_min -8
_diffrn_reflns_limit_k_max 9
_diffrn_reflns_limit_k_min -10
_diffrn_reflns_limit_l_max 13
_diffrn_reflns_limit_l_min -13
_diffrn_reflns_number 3156
_diffrn_reflns_theta_full 25.96
_diffrn_reflns_theta_max 25.96
_diffrn_reflns_theta_min 2.03
_diffrn_standards_decay_% none
_exptl_absorpt_coefficient_mu 8.126
_exptl_absorpt_correction_T_max 0.483
_exptl_absorpt_correction_T_min 0.311
_exptl_absorpt_correction_type multi-scan
_exptl_absorpt_process_details 'SADABS (Sheldrick, 1996)'
_exptl_crystal_colour colourless
_exptl_crystal_density_diffrn 2.172
_exptl_crystal_density_method 'not measured'
_exptl_crystal_description plate
_exptl_crystal_F_000 316
_exptl_crystal_size_max 0.19
_exptl_crystal_size_mid 0.12
_exptl_crystal_size_min 0.07
_refine_diff_density_max 0.98
_refine_diff_density_min -1.01
_refine_diff_density_rms 0.18
_refine_ls_extinction_method none
_refine_ls_goodness_of_fit_ref 1.02
_refine_ls_hydrogen_treatment 'O-H as part of rigid rotating group, others riding'
_refine_ls_matrix_type full
_refine_ls_number_parameters 128
_refine_ls_number_reflns 1885
_refine_ls_number_restraints 0
_refine_ls_restrained_S_all 1.02
_refine_ls_R_factor_all 0.0518
_refine_ls_R_factor_gt 0.0439
_refine_ls_shift/su_max 0.001
_refine_ls_shift/su_mean 0.000
_refine_ls_structure_factor_coef Fsqd
_refine_ls_weighting_details 'calc w=1/[\s^2^(Fo^2^)+(0.0922P)^2^] where P=(Fo^2^+2Fc^2^)/3'
_refine_ls_weighting_scheme calc
_refine_ls_wR_factor_gt 0.120
_refine_ls_wR_factor_ref 0.125
_reflns_number_gt 1574
_reflns_number_total 1885
_reflns_threshold_expression I>2sigma(I)
_cod_data_source_file b107707dsup1.cif
_cod_data_source_block compound_12
_cod_depositor_comments
;
The following automatic conversions were performed:
'_atom_site_symetry_multiplicity' tag replaced with
'_atom_site_symmetry_multiplicity'.

Automatic conversion script
Id: cif_correct_tags 1440 2010-10-19 06:21:57Z saulius 

The following automatic conversions were performed:

'_symmetry_cell_setting' value 'Triclinic' changed to 'triclinic'
according to /home/saulius/struct/CIF-dictionaries/cif_core.dic
dictionary named 'cif_core.dic' version 2.4.2 from 2011-04-26.

Automatic conversion script
Id: cif_fix_values 1891 2012-01-12 08:04:46Z andrius 
;
_cod_original_sg_symbol_H-M P-1
_cod_database_code 7213514

loop_
_symmetry_equiv_pos_as_xyz
'x, y, z'
'-x, -y, -z'

loop_
_atom_site_label
_atom_site_type_symbol
_atom_site_fract_x
_atom_site_fract_y
_atom_site_fract_z
_atom_site_U_iso_or_equiv
_atom_site_adp_type
_atom_site_occupancy
_atom_site_symmetry_multiplicity
_atom_site_calc_flag
_atom_site_refinement_flags
N N 0.3544(7) -0.0453(5) 0.1419(4) 0.0160(9) Uani 1 1 d .
C1 C 0.5722(8) 0.1056(7) 0.2166(5) 0.0175(10) Uani 1 1 d .
O1 O 0.7446(6) 0.1384(5) 0.1461(3) 0.0210(8) Uani 1 1 d .
H1O H 0.6903 0.1264 0.0659 0.031 Uiso 1 1 calc R
C2 C 0.6515(9) 0.0332(8) 0.3345(5) 0.0238(12) Uani 1 1 d .
O2 O 0.8262(7) 0.1162(6) 0.4166(4) 0.0311(10) Uani 1 1 d .
C3 C 0.4783(10) -0.1559(8) 0.3218(5) 0.0259(12) Uani 1 1 d .
H3A H 0.3840 -0.1552 0.3886 0.031 Uiso 1 1 calc R
H3B H 0.5530 -0.2386 0.3342 0.031 Uiso 1 1 calc R
C4 C 0.3354(10) -0.2144(7) 0.1818(6) 0.0266(12) Uani 1 1 d .
H4 H 0.3963 -0.2838 0.1201 0.032 Uiso 1 1 calc R
C5 C 0.0818(10) -0.3209(8) 0.1624(6) 0.0293(13) Uani 1 1 d .
H5A H 0.0478 -0.4168 0.2115 0.035 Uiso 1 1 calc R
H5B H 0.0082 -0.3772 0.0669 0.035 Uiso 1 1 calc R
C6 C 0.0060(9) -0.1726(7) 0.2211(5) 0.0206(11) Uani 1 1 d .
H6A H -0.1552 -0.2058 0.1812 0.025 Uiso 1 1 calc R
H6B H 0.0259 -0.1523 0.3190 0.025 Uiso 1 1 calc R
C7 C 0.1622(8) -0.0032(7) 0.1846(5) 0.0191(10) Uani 1 1 d .
H7 H 0.0762 0.0188 0.1081 0.023 Uiso 1 1 calc R
C8 C 0.2769(8) 0.1721(7) 0.2966(5) 0.0185(10) Uani 1 1 d .
H8A H 0.1892 0.2478 0.2960 0.022 Uiso 1 1 calc R
H8B H 0.2953 0.1456 0.3849 0.022 Uiso 1 1 calc R
C9 C 0.5023(8) 0.2638(7) 0.2634(5) 0.0184(10) Uani 1 1 d .
Br1 Br 0.45711(9) 0.36554(7) 0.11168(5) 0.0251(2) Uani 1 1 d .
Br2 Br 0.72899(9) 0.46132(7) 0.40535(5) 0.0272(2) Uani 1 1 d .

loop_
_atom_site_aniso_label
_atom_site_aniso_U_11
_atom_site_aniso_U_22
_atom_site_aniso_U_33
_atom_site_aniso_U_23
_atom_site_aniso_U_13
_atom_site_aniso_U_12
N 0.019(2) 0.012(2) 0.021(2) 0.0087(17) 0.0110(17) 0.0070(17)
C1 0.012(2) 0.022(3) 0.018(2) 0.005(2) 0.0028(19) 0.006(2)
O1 0.0136(18) 0.032(2) 0.0186(17) 0.0083(16) 0.0058(14) 0.0095(16)
C2 0.030(3) 0.036(3) 0.023(3) 0.014(2) 0.016(2) 0.026(3)
O2 0.028(2) 0.048(3) 0.022(2) 0.0074(19) 0.0009(17) 0.022(2)
C3 0.033(3) 0.030(3) 0.027(3) 0.016(2) 0.016(2) 0.020(3)
C4 0.038(3) 0.017(3) 0.035(3) 0.014(2) 0.019(3) 0.016(2)
C5 0.029(3) 0.020(3) 0.036(3) 0.005(2) 0.015(3) 0.006(2)
C6 0.018(3) 0.015(3) 0.022(3) 0.003(2) 0.001(2) 0.003(2)
C7 0.015(2) 0.021(3) 0.025(3) 0.009(2) 0.005(2) 0.008(2)
C8 0.016(3) 0.020(3) 0.022(3) 0.005(2) 0.005(2) 0.009(2)
C9 0.019(3) 0.019(3) 0.019(2) 0.008(2) 0.004(2) 0.008(2)
Br1 0.0306(4) 0.0219(3) 0.0279(3) 0.0131(2) 0.0080(2) 0.0127(3)
Br2 0.0246(3) 0.0225(3) 0.0262(3) 0.0010(2) 0.0038(2) 0.0040(2)

loop_
_atom_type_symbol
_atom_type_description
_atom_type_scat_dispersion_real
_atom_type_scat_dispersion_imag
_atom_type_scat_source
C C 0.0033 0.0016 'International Tables Vol C Tables 4.2.6.8 and 6.1.1.4'
H H 0.0000 0.0000 'International Tables Vol C Tables 4.2.6.8 and 6.1.1.4'
N N 0.0061 0.0033 'International Tables Vol C Tables 4.2.6.8 and 6.1.1.4'
O O 0.0106 0.0060 'International Tables Vol C Tables 4.2.6.8 and 6.1.1.4'
Br Br -0.2901 2.4595 'International Tables Vol C Tables 4.2.6.8 and 6.1.1.4'

loop_
_geom_angle_atom_site_label_1
_geom_angle_atom_site_label_2
_geom_angle_atom_site_label_3
_geom_angle
C1 N C4 109.3(4)
C1 N C7 108.5(4)
C4 N C7 105.7(4)
O1 C1 N 114.0(4)
O1 C1 C9 117.3(4)
N C1 C9 103.0(4)
O1 C1 C2 104.9(4)
N C1 C2 103.9(4)
C9 C1 C2 113.1(4)
O2 C2 C3 127.2(5)
O2 C2 C1 124.2(5)
C3 C2 C1 108.6(4)
C2 C3 C4 104.7(4)
N C4 C3 106.8(4)
N C4 C5 103.6(4)
C3 C4 C5 117.4(5)
C4 C5 C6 102.2(4)
C7 C6 C5 103.9(4)
N C7 C8 105.5(4)
N C7 C6 106.4(4)
C8 C7 C6 116.6(4)
C9 C8 C7 102.7(4)
C8 C9 C1 103.8(4)
C8 C9 Br2 115.3(3)
C1 C9 Br2 113.6(3)
C8 C9 Br1 108.5(3)
C1 C9 Br1 108.3(3)
Br2 C9 Br1 107.0(2)

loop_
_geom_bond_atom_site_label_1
_geom_bond_atom_site_label_2
_geom_bond_distance
N C1 1.478(6)
N C4 1.488(6)
N C7 1.518(6)
C1 O1 1.393(6)
C1 C9 1.550(7)
C1 C2 1.575(7)
C2 O2 1.201(7)
C2 C3 1.504(8)
C3 C4 1.513(8)
C4 C5 1.515(8)
C5 C6 1.536(7)
C6 C7 1.532(7)
C7 C8 1.529(7)
C8 C9 1.498(7)
C9 Br1 1.965(5)
C9 Br2 1.935(5)

loop_
_geom_torsion_atom_site_label_1
_geom_torsion_atom_site_label_2
_geom_torsion_atom_site_label_3
_geom_torsion_atom_site_label_4
_geom_torsion
C4 N C1 O1 97.3(5)
C7 N C1 O1 -147.9(4)
C4 N C1 C9 -134.6(4)
C7 N C1 C9 -19.7(5)
C4 N C1 C2 -16.3(5)
C7 N C1 C2 98.5(4)
O1 C1 C2 O2 58.4(6)
N C1 C2 O2 178.3(4)
C9 C1 C2 O2 -70.7(6)
O1 C1 C2 C3 -119.3(4)
N C1 C2 C3 0.6(5)
C9 C1 C2 C3 111.6(5)
O2 C2 C3 C4 -162.9(5)
C1 C2 C3 C4 14.7(5)
C1 N C4 C3 26.3(5)
C7 N C4 C3 -90.2(5)
C1 N C4 C5 150.9(4)
C7 N C4 C5 34.3(5)
C2 C3 C4 N -24.7(5)
C2 C3 C4 C5 -140.3(4)
N C4 C5 C6 -43.1(5)
C3 C4 C5 C6 74.3(6)
C4 C5 C6 C7 35.1(5)
C1 N C7 C8 -4.6(5)
C4 N C7 C8 112.5(4)
C1 N C7 C6 -129.1(4)
C4 N C7 C6 -12.0(5)
C5 C6 C7 N -14.6(5)
C5 C6 C7 C8 -131.9(5)
N C7 C8 C9 27.9(5)
C6 C7 C8 C9 145.7(4)
C7 C8 C9 C1 -40.2(5)
C7 C8 C9 Br2 -165.1(3)
C7 C8 C9 Br1 74.9(4)
O1 C1 C9 C8 163.6(4)
N C1 C9 C8 37.5(5)
C2 C1 C9 C8 -74.1(5)
O1 C1 C9 Br2 -70.5(5)
N C1 C9 Br2 163.5(3)
C2 C1 C9 Br2 51.9(5)
O1 C1 C9 Br1 48.4(5)
N C1 C9 Br1 -77.7(4)
C2 C1 C9 Br1 170.7(3)
